data_4122168
loop_
_publ_author_name
'Keane, Andrew J.'
'Yonke, Brendan L.'
'Hirotsu, Masakazu'
'Zavalij, Peter Y.'
'Sita, Lawrence R.'

_publ_section_title
;
 Fine-tuning the energy barrier for metal-mediated dinitrogen n\\tb n bond
 cleavage.
;
_journal_issue 28
_journal_name_full 'Journal of the American Chemical Society'
_journal_page_first 9906
_journal_page_last 9909
_journal_paper_doi 10.1021/ja505309j
_journal_volume 136
_journal_year 2014
_chemical_formula_moiety 'C46 H68 N6 Ta2'
_chemical_formula_sum 'C46 H68 N6 Ta2'
_chemical_formula_weight 1066.96
_chemical_name_common cmpd1b
_chemical_name_systematic
;
cmpd1b
;
_space_group_IT_number 14
_symmetry_cell_setting monoclinic
_symmetry_space_group_name_Hall '-P 2ybc'
_symmetry_space_group_name_H-M 'P 1 21/c 1'
_atom_sites_solution_hydrogens geom
_atom_sites_solution_primary direct
_atom_sites_solution_secondary difmap
_audit_creation_method 'SHELXL-97 & ZCIF'
_cell_angle_alpha 90.00
_cell_angle_beta 101.8262(10)
_cell_angle_gamma 90.00
_cell_formula_units_Z 4
_cell_length_a 11.6870(8)
_cell_length_b 16.2027(11)
_cell_length_c 25.0686(17)
_cell_measurement_reflns_used 31145
_cell_measurement_temperature 150(2)
_cell_measurement_theta_max 32.0
_cell_measurement_theta_min 2.5
_cell_volume 4646.3(5)
_computing_cell_refinement Apex2
_computing_data_collection 'Apex2 (Bruker, 2005)'
_computing_data_reduction Apex2
_computing_molecular_graphics 'XSHEL (Bruker, 2004)'
_computing_publication_material SHELXL-97
_computing_structure_refinement 'SHELXL-97 (Sheldrick, 2008)'
_computing_structure_solution 'SHELXS-97 (Sheldrick, 2008)'
_diffrn_ambient_temperature 150(2)
_diffrn_detector 'CCD area detector'
_diffrn_detector_area_resol_mean 11.198
_diffrn_detector_type 'Bruker Smart Apex 2'
_diffrn_measured_fraction_theta_full 0.999
_diffrn_measured_fraction_theta_max 0.999
_diffrn_measurement_details 610,610,610,790
_diffrn_measurement_device_type 'three-circle diffractometer'
_diffrn_measurement_method '\f and \w scans'
_diffrn_measurement_specimen_support 'MiTeGen loop'
_diffrn_orient_matrix_type standard
_diffrn_orient_matrix_UB_11 -0.0387686
_diffrn_orient_matrix_UB_12 -0.0549994
_diffrn_orient_matrix_UB_13 0.0001171
_diffrn_orient_matrix_UB_21 -0.0272775
_diffrn_orient_matrix_UB_22 0.0032901
_diffrn_orient_matrix_UB_23 -0.0404453
_diffrn_orient_matrix_UB_31 0.0734530
_diffrn_orient_matrix_UB_32 -0.0278086
_diffrn_orient_matrix_UB_33 -0.0050170
_diffrn_radiation_monochromator graphite
_diffrn_radiation_source 'fine-focus sealed tube'
_diffrn_radiation_type MoK\a
_diffrn_radiation_wavelength 0.71073
_diffrn_reflns_av_R_equivalents 0.0236
_diffrn_reflns_av_sigmaI/netI 0.0178
_diffrn_reflns_limit_h_max 16
_diffrn_reflns_limit_h_min -16
_diffrn_reflns_limit_k_max 22
_diffrn_reflns_limit_k_min -22
_diffrn_reflns_limit_l_max 35
_diffrn_reflns_limit_l_min -35
_diffrn_reflns_number 68758
_diffrn_reflns_theta_full 30.00
_diffrn_reflns_theta_max 30.00
_diffrn_reflns_theta_min 2.08
_diffrn_source_current 30.00
_diffrn_source_voltage 50.00
_exptl_absorpt_coefficient_mu 4.743
_exptl_absorpt_correction_T_max 0.735
_exptl_absorpt_correction_T_min 0.149
_exptl_absorpt_correction_type integration
_exptl_absorpt_process_details 'SADABS (Sheldrick, 2008)'
_exptl_crystal_colour dark-purple
_exptl_crystal_density_diffrn 1.525
_exptl_crystal_density_method 'not measured'
_exptl_crystal_description plate
_exptl_crystal_F_000 2128
_exptl_crystal_id 'Sita/Yonke BY-6-088A 150K'
_exptl_crystal_size_max 0.475
_exptl_crystal_size_mid 0.30
_exptl_crystal_size_min 0.065
_refine_diff_density_max 1.345
_refine_diff_density_min -0.623
_refine_diff_density_rms 0.081
_refine_ls_extinction_method none
_refine_ls_goodness_of_fit_ref 1.002
_refine_ls_hydrogen_treatment constr
_refine_ls_matrix_type full
_refine_ls_number_parameters 516
_refine_ls_number_reflns 13539
_refine_ls_number_restraints 45
_refine_ls_restrained_S_all 1.005
_refine_ls_R_factor_all 0.0267
_refine_ls_R_factor_gt 0.0206
_refine_ls_shift/su_max 0.004
_refine_ls_shift/su_mean 0.000
_refine_ls_structure_factor_coef Fsqd
_refine_ls_weighting_details 'w=1/[\s^2^(Fo^2^)+(0.01P)^2^+6.39P], P=(max(Fo^2^,0)+2Fc^2^)/3'
_refine_ls_weighting_scheme calc
_refine_ls_wR_factor_gt 0.0405
_refine_ls_wR_factor_ref 0.0420
_reflns_number_gt 11810
_reflns_number_total 13539
_reflns_threshold_expression >2sigma(I)
_cod_data_source_file ja505309j_si_002.cif
_cod_data_source_block cmpd1b
_cod_depositor_comments
;
The following automatic conversions were performed:

'_symmetry_cell_setting' value 'Monoclinic' changed to 'monoclinic'
according to
/usr/data/users/saulius/crontab/automatic-downloads/rss-feeds/ACS/lib/dictionaries/cif_core.dic
dictionary named 'cif_core.dic' version 2.4.2 from 2011-04-26.

Automatic conversion script
Id: cif_fix_values 2281 2013-09-26 08:29:07Z andrius 

 Adding full bibliography for 4122168--4122182.cif.
;
_cod_original_sg_symbol_H-M P21/c
_cod_database_code 4122168

loop_
_symmetry_equiv_pos_as_xyz
'x, y, z'
'-x, y+1/2, -z+1/2'
'-x, -y, -z'
'x, -y-1/2, z-1/2'

loop_
_atom_site_label
_atom_site_type_symbol
_atom_site_fract_x
_atom_site_fract_y
_atom_site_fract_z
_atom_site_U_iso_or_equiv
_atom_site_adp_type
_atom_site_occupancy
_atom_site_symmetry_multiplicity
_atom_site_calc_flag
_atom_site_refinement_flags
_atom_site_disorder_assembly
_atom_site_disorder_group
Ta1 Ta 0.334681(7) 0.574222(5) 0.667751(3) 0.02139(2) Uani 1 1 d . A .
Ta2 Ta 0.210575(8) 0.565667(5) 0.843688(4) 0.02448(2) Uani 1 1 d . B .
N1 N 0.28162(15) 0.57680(10) 0.73073(7) 0.0241(3) Uani 1 1 d . . .
N2 N 0.25100(15) 0.57908(10) 0.77807(7) 0.0243(3) Uani 1 1 d . . .
C1A C 0.15416(18) 0.63984(12) 0.60716(8) 0.0229(4) Uani 1 1 d . A .
C2A C 0.03448(18) 0.67752(13) 0.59490(9) 0.0262(4) Uani 1 1 d . . .
C3A C -0.0050(2) 0.71972(16) 0.54681(11) 0.0388(6) Uani 1 1 d . . .
H3A H 0.0431 0.7235 0.5206 0.047 Uiso 1 1 calc R . .
C4A C -0.1148(3) 0.75685(19) 0.53640(13) 0.0515(7) Uani 1 1 d . . .
H4A H -0.1416 0.7852 0.5030 0.062 Uiso 1 1 calc R . .
C5A C -0.1840(2) 0.75254(17) 0.57414(15) 0.0523(8) Uani 1 1 d . . .
H5A H -0.2588 0.7780 0.5671 0.063 Uiso 1 1 calc R . .
C6A C -0.1454(3) 0.7115(2) 0.62194(15) 0.0575(8) Uani 1 1 d . . .
H6A H -0.1936 0.7089 0.6481 0.069 Uiso 1 1 calc R . .
C7A C -0.0363(2) 0.67348(17) 0.63289(12) 0.0450(6) Uani 1 1 d . . .
H7A H -0.0105 0.6449 0.6663 0.054 Uiso 1 1 calc R . .
N1A N 0.25100(15) 0.68383(10) 0.62516(8) 0.0251(4) Uani 1 1 d . . .
C8A C 0.2443(2) 0.77164(13) 0.63935(10) 0.0308(5) Uani 0.773(14) 1 d PU A 1
H8A H 0.1622 0.7910 0.6259 0.037 Uiso 0.773(14) 1 calc PR A 1
C9A C 0.2755(6) 0.7824(3) 0.7022(2) 0.0445(12) Uani 0.773(14) 1 d PU A 1
H9A1 H 0.2249 0.7469 0.7190 0.067 Uiso 0.773(14) 1 calc PR A 1
H9A2 H 0.2638 0.8402 0.7115 0.067 Uiso 0.773(14) 1 calc PR A 1
H9A3 H 0.3574 0.7671 0.7158 0.067 Uiso 0.773(14) 1 calc PR A 1
C10A C 0.3240(6) 0.8225(3) 0.6127(3) 0.0566(17) Uani 0.773(14) 1 d PU A 1
H10A H 0.4042 0.8020 0.6237 0.085 Uiso 0.773(14) 1 calc PR A 1
H10B H 0.3209 0.8803 0.6239 0.085 Uiso 0.773(14) 1 calc PR A 1
H10C H 0.2989 0.8186 0.5730 0.085 Uiso 0.773(14) 1 calc PR A 1
C14A C 0.2443(2) 0.77164(13) 0.63935(10) 0.0308(5) Uani 0.227(14) 1 d P A 2
H14A H 0.1608 0.7857 0.6389 0.037 Uiso 0.227(14) 1 calc PR A 2
C15A C 0.3108(19) 0.7893(12) 0.6914(8) 0.0445(12) Uani 0.227(14) 1 d P A 2
H15A H 0.3204 0.7390 0.7135 0.067 Uiso 0.227(14) 1 calc PR A 2
H15B H 0.2706 0.8313 0.7089 0.067 Uiso 0.227(14) 1 calc PR A 2
H15C H 0.3878 0.8101 0.6880 0.067 Uiso 0.227(14) 1 calc PR A 2
C16A C 0.286(2) 0.8221(12) 0.5894(10) 0.0566(17) Uani 0.227(14) 1 d P A 2
H16A H 0.3056 0.8791 0.6008 0.085 Uiso 0.227(14) 1 calc PR A 2
H16B H 0.2225 0.8220 0.5572 0.085 Uiso 0.227(14) 1 calc PR A 2
H16C H 0.3550 0.7951 0.5807 0.085 Uiso 0.227(14) 1 calc PR A 2
N2A N 0.17574(15) 0.55904(10) 0.60491(8) 0.0253(4) Uani 1 1 d . . .
C11A C 0.08082(19) 0.49793(13) 0.59490(10) 0.0299(5) Uani 1 1 d . A .
H11A H 0.0062 0.5270 0.5789 0.036 Uiso 1 1 calc R . .
C12A C 0.0674(2) 0.45736(16) 0.64793(12) 0.0424(6) Uani 1 1 d . . .
H12A H 0.1390 0.4270 0.6635 0.064 Uiso 1 1 calc R A .
H12B H 0.0011 0.4191 0.6408 0.064 Uiso 1 1 calc R . .
H12C H 0.0536 0.4999 0.6737 0.064 Uiso 1 1 calc R . .
C13A C 0.1044(2) 0.43335(16) 0.55444(13) 0.0462(7) Uani 1 1 d . . .
H13A H 0.1767 0.4037 0.5699 0.069 Uiso 1 1 calc R A .
H13B H 0.1126 0.4605 0.5205 0.069 Uiso 1 1 calc R . .
H13C H 0.0391 0.3942 0.5469 0.069 Uiso 1 1 calc R . .
C20A C 0.52110(18) 0.52260(14) 0.70791(9) 0.0284(4) Uani 1 1 d . . .
C21A C 0.47203(19) 0.46307(13) 0.66794(9) 0.0279(4) Uani 1 1 d . A .
C22A C 0.46497(18) 0.49961(14) 0.61550(9) 0.0269(4) Uani 1 1 d . . .
C23A C 0.50552(18) 0.58156(14) 0.62288(10) 0.0290(4) Uani 1 1 d . A .
C24A C 0.53900(18) 0.59704(14) 0.68020(10) 0.0304(5) Uani 1 1 d . A .
C25A C 0.5556(2) 0.50848(19) 0.76831(10) 0.0446(6) Uani 1 1 d . A .
H25A H 0.6386 0.4938 0.7780 0.067 Uiso 1 1 calc R . .
H25B H 0.5087 0.4634 0.7788 0.067 Uiso 1 1 calc R . .
H25C H 0.5420 0.5590 0.7876 0.067 Uiso 1 1 calc R . .
C26A C 0.4494(2) 0.37381(14) 0.67854(12) 0.0398(6) Uani 1 1 d . . .
H26A H 0.3863 0.3530 0.6498 0.060 Uiso 1 1 calc R A .
H26B H 0.4267 0.3686 0.7139 0.060 Uiso 1 1 calc R . .
H26C H 0.5206 0.3417 0.6789 0.060 Uiso 1 1 calc R . .
C27A C 0.4307(2) 0.45479(17) 0.56224(10) 0.0384(6) Uani 1 1 d . A .
H27A H 0.4973 0.4226 0.5555 0.058 Uiso 1 1 calc R . .
H27B H 0.4071 0.4948 0.5327 0.058 Uiso 1 1 calc R . .
H27C H 0.3652 0.4176 0.5637 0.058 Uiso 1 1 calc R . .
C28A C 0.5136(2) 0.64155(16) 0.57783(11) 0.0418(6) Uani 1 1 d . . .
H28A H 0.4401 0.6410 0.5507 0.050 Uiso 1 1 calc R A .
H28B H 0.5780 0.6254 0.5604 0.050 Uiso 1 1 calc R . .
H28C H 0.5279 0.6972 0.5931 0.050 Uiso 1 1 calc R . .
C29A C 0.5999(2) 0.67290(17) 0.70672(13) 0.0489(7) Uani 1 1 d . . .
H29A H 0.5761 0.6830 0.7414 0.073 Uiso 1 1 calc R A .
H29B H 0.5786 0.7205 0.6826 0.073 Uiso 1 1 calc R . .
H29C H 0.6847 0.6646 0.7134 0.073 Uiso 1 1 calc R . .
C1B C 0.21181(19) 0.71563(13) 0.88181(9) 0.0274(4) Uani 1 1 d U B .
C2B C 0.22031(19) 0.80665(14) 0.89188(11) 0.0330(5) Uani 1 1 d U . .
C3B C 0.2338(2) 0.86147(16) 0.85158(13) 0.0449(6) Uani 1 1 d U . .
H3B H 0.2354 0.8428 0.8158 0.054 Uiso 1 1 calc R . .
C4B C 0.2454(2) 0.94719(19) 0.86502(17) 0.0595(8) Uani 1 1 d U . .
H4B H 0.2558 0.9866 0.8384 0.071 Uiso 1 1 calc R . .
C5B C 0.2413(2) 0.97186(19) 0.91739(17) 0.0610(9) Uani 1 1 d U . .
H5B H 0.2475 1.0290 0.9260 0.073 Uiso 1 1 calc R . .
C6B C 0.2288(2) 0.91771(19) 0.95691(16) 0.0577(8) Uani 1 1 d U . .
H6B H 0.2268 0.9365 0.9926 0.069 Uiso 1 1 calc R . .
C7B C 0.2191(2) 0.83513(17) 0.94449(12) 0.0435(6) Uani 1 1 d U . .
H7B H 0.2114 0.7966 0.9721 0.052 Uiso 1 1 calc R . .
N1B N 0.11393(16) 0.67571(11) 0.86019(8) 0.0299(4) Uani 1 1 d . . .
C8B C 0.0031(2) 0.71808(15) 0.84057(11) 0.0378(6) Uani 0.714(9) 1 d PU B 1
H8B H 0.0206 0.7766 0.8325 0.045 Uiso 0.714(9) 1 calc PR B 1
C9B C -0.0617(6) 0.6778(5) 0.7874(3) 0.078(2) Uani 0.714(9) 1 d PU B 1
H9B1 H -0.0295 0.6226 0.7839 0.117 Uiso 0.714(9) 1 calc PR B 1
H9B2 H -0.0519 0.7118 0.7563 0.117 Uiso 0.714(9) 1 calc PR B 1
H9B3 H -0.1450 0.6732 0.7880 0.117 Uiso 0.714(9) 1 calc PR B 1
C10B C -0.0698(4) 0.7184(4) 0.8843(3) 0.0578(13) Uani 0.714(9) 1 d PU B 1
H10D H -0.1426 0.7487 0.8711 0.087 Uiso 0.714(9) 1 calc PR B 1
H10E H -0.0257 0.7452 0.9172 0.087 Uiso 0.714(9) 1 calc PR B 1
H10F H -0.0880 0.6614 0.8929 0.087 Uiso 0.714(9) 1 calc PR B 1
C14B C 0.0031(2) 0.71808(15) 0.84057(11) 0.0378(6) Uani 0.286(9) 1 d P B 2
H14B H 0.0133 0.7782 0.8493 0.045 Uiso 0.286(9) 1 calc PR B 2
C15B C -0.0204(15) 0.7073(12) 0.7819(9) 0.078(2) Uani 0.286(9) 1 d P B 2
H15D H 0.0423 0.7329 0.7670 0.117 Uiso 0.286(9) 1 calc PR B 2
H15E H -0.0951 0.7335 0.7658 0.117 Uiso 0.286(9) 1 calc PR B 2
H15F H -0.0244 0.6483 0.7732 0.117 Uiso 0.286(9) 1 calc PR B 2
C16B C -0.0947(12) 0.6844(9) 0.8654(7) 0.0578(13) Uani 0.286(9) 1 d P B 2
H16D H -0.1084 0.6264 0.8551 0.087 Uiso 0.286(9) 1 calc PR B 2
H16E H -0.1661 0.7163 0.8521 0.087 Uiso 0.286(9) 1 calc PR B 2
H16F H -0.0730 0.6889 0.9052 0.087 Uiso 0.286(9) 1 calc PR B 2
N2B N 0.30440(16) 0.66604(11) 0.89287(8) 0.0285(4) Uani 1 1 d . . .
C11B C 0.4236(2) 0.69864(15) 0.90841(10) 0.0323(5) Uani 1 1 d . B .
H11B H 0.4206 0.7600 0.9039 0.039 Uiso 1 1 calc R . .
C12B C 0.4984(2) 0.66305(17) 0.87112(12) 0.0421(6) Uani 1 1 d . . .
H12D H 0.5030 0.6030 0.8755 0.063 Uiso 1 1 calc R B .
H12E H 0.5772 0.6866 0.8806 0.063 Uiso 1 1 calc R . .
H12F H 0.4634 0.6766 0.8332 0.063 Uiso 1 1 calc R . .
C13B C 0.4758(3) 0.6786(2) 0.96796(11) 0.0512(7) Uani 1 1 d . . .
H13D H 0.4276 0.7035 0.9914 0.077 Uiso 1 1 calc R B .
H13E H 0.5554 0.7007 0.9777 0.077 Uiso 1 1 calc R . .
H13F H 0.4778 0.6186 0.9731 0.077 Uiso 1 1 calc R . .
C20B C 0.2194(2) 0.42099(13) 0.83775(11) 0.0342(5) Uani 1 1 d . . .
C21B C 0.2924(2) 0.44454(14) 0.88809(11) 0.0351(5) Uani 1 1 d . B .
C22B C 0.2176(2) 0.47328(15) 0.92318(10) 0.0360(5) Uani 1 1 d . . .
C23B C 0.1020(2) 0.46951(15) 0.89387(11) 0.0372(6) Uani 1 1 d . B .
C24B C 0.1014(2) 0.43850(14) 0.84079(11) 0.0370(5) Uani 1 1 d . B .
C25B C 0.2590(3) 0.38164(15) 0.79038(12) 0.0469(7) Uani 1 1 d . B .
H25D H 0.2357 0.4164 0.7580 0.070 Uiso 1 1 calc R . .
H25E H 0.2228 0.3271 0.7834 0.070 Uiso 1 1 calc R . .
H25F H 0.3442 0.3758 0.7989 0.070 Uiso 1 1 calc R . .
C26B C 0.4215(2) 0.42890(18) 0.90415(13) 0.0499(7) Uani 1 1 d . . .
H26D H 0.4576 0.4382 0.8727 0.075 Uiso 1 1 calc R B .
H26E H 0.4351 0.3717 0.9166 0.075 Uiso 1 1 calc R . .
H26F H 0.4561 0.4666 0.9337 0.075 Uiso 1 1 calc R . .
C27B C 0.2562(3) 0.5003(2) 0.98139(12) 0.0543(8) Uani 1 1 d . B .
H27D H 0.3403 0.5115 0.9890 0.081 Uiso 1 1 calc R . .
H27E H 0.2394 0.4565 1.0056 0.081 Uiso 1 1 calc R . .
H27F H 0.2139 0.5505 0.9875 0.081 Uiso 1 1 calc R . .
C28B C -0.0051(3) 0.4880(2) 0.91650(14) 0.0574(8) Uani 1 1 d . . .
H28D H -0.0708 0.5005 0.8865 0.086 Uiso 1 1 calc R B .
H28E H 0.0103 0.5356 0.9410 0.086 Uiso 1 1 calc R . .
H28F H -0.0243 0.4399 0.9367 0.086 Uiso 1 1 calc R . .
C29B C -0.0039(3) 0.41577(18) 0.79795(14) 0.0547(8) Uani 1 1 d . . .
H29D H -0.0261 0.3585 0.8034 0.082 Uiso 1 1 calc R B .
H29E H 0.0147 0.4215 0.7618 0.082 Uiso 1 1 calc R . .
H29F H -0.0691 0.4525 0.8008 0.082 Uiso 1 1 calc R . .

loop_
_atom_site_aniso_label
_atom_site_aniso_U_11
_atom_site_aniso_U_22
_atom_site_aniso_U_33
_atom_site_aniso_U_23
_atom_site_aniso_U_13
_atom_site_aniso_U_12
Ta1 0.01708(4) 0.02239(4) 0.02554(4) -0.00074(3) 0.00630(3) -0.00149(3)
Ta2 0.02733(4) 0.02137(4) 0.02637(5) 0.00317(3) 0.00930(3) 0.00412(3)
N1 0.0213(8) 0.0237(8) 0.0283(9) 0.0002(7) 0.0071(7) -0.0003(6)
N2 0.0248(8) 0.0214(8) 0.0273(9) 0.0009(7) 0.0070(7) 0.0014(6)
C1A 0.0220(9) 0.0244(9) 0.0228(10) 0.0001(8) 0.0057(8) -0.0018(7)
C2A 0.0210(10) 0.0251(9) 0.0332(12) -0.0072(8) 0.0072(8) -0.0024(8)
C3A 0.0336(13) 0.0442(14) 0.0385(14) -0.0013(11) 0.0066(10) 0.0094(11)
C4A 0.0407(15) 0.0517(16) 0.0554(18) -0.0057(14) -0.0056(13) 0.0174(13)
C5A 0.0286(13) 0.0412(14) 0.086(2) -0.0201(15) 0.0088(14) 0.0076(11)
C6A 0.0419(16) 0.0557(18) 0.086(2) -0.0103(17) 0.0381(17) 0.0036(14)
C7A 0.0423(15) 0.0472(15) 0.0524(17) 0.0022(13) 0.0259(13) 0.0059(12)
N1A 0.0219(8) 0.0214(8) 0.0323(10) -0.0011(7) 0.0061(7) -0.0032(6)
C8A 0.0272(11) 0.0206(9) 0.0455(14) -0.0044(9) 0.0094(10) -0.0039(8)
C9A 0.052(3) 0.0360(16) 0.045(2) -0.0148(16) 0.0082(19) 0.0039(19)
C10A 0.078(4) 0.0276(13) 0.076(4) -0.008(2) 0.042(3) -0.019(2)
C14A 0.0272(11) 0.0206(9) 0.0455(14) -0.0044(9) 0.0094(10) -0.0039(8)
C15A 0.052(3) 0.0360(16) 0.045(2) -0.0148(16) 0.0082(19) 0.0039(19)
C16A 0.078(4) 0.0276(13) 0.076(4) -0.008(2) 0.042(3) -0.019(2)
N2A 0.0214(8) 0.0222(8) 0.0316(10) -0.0009(7) 0.0040(7) -0.0030(6)
C11A 0.0223(10) 0.0249(10) 0.0414(13) -0.0029(9) 0.0038(9) -0.0058(8)
C12A 0.0329(13) 0.0381(13) 0.0554(17) 0.0084(12) 0.0076(12) -0.0134(10)
C13A 0.0396(14) 0.0360(13) 0.0638(19) -0.0186(13) 0.0126(13) -0.0118(11)
C20A 0.0199(10) 0.0358(11) 0.0291(11) -0.0015(9) 0.0041(8) 0.0051(8)
C21A 0.0236(10) 0.0277(10) 0.0336(12) -0.0003(9) 0.0090(9) 0.0055(8)
C22A 0.0203(9) 0.0332(11) 0.0285(11) -0.0023(9) 0.0082(8) 0.0030(8)
C23A 0.0194(9) 0.0341(11) 0.0361(12) 0.0023(9) 0.0118(8) 0.0009(8)
C24A 0.0177(9) 0.0322(11) 0.0417(13) -0.0057(10) 0.0068(9) -0.0024(8)
C25A 0.0409(14) 0.0584(17) 0.0327(14) -0.0011(12) 0.0033(11) 0.0151(12)
C26A 0.0435(14) 0.0272(11) 0.0530(16) 0.0015(11) 0.0195(12) 0.0052(10)
C27A 0.0328(13) 0.0498(14) 0.0335(13) -0.0081(11) 0.0089(10) 0.0023(11)
C28A 0.0377(14) 0.0434(14) 0.0496(16) 0.0109(12) 0.0214(12) 0.0015(11)
C29A 0.0302(13) 0.0457(15) 0.071(2) -0.0180(14) 0.0106(13) -0.0120(11)
C1B 0.0292(11) 0.0289(10) 0.0261(11) -0.0027(8) 0.0104(9) 0.0047(8)
C2B 0.0223(10) 0.0296(10) 0.0480(14) -0.0072(9) 0.0097(10) 0.0036(8)
C3B 0.0314(13) 0.0377(12) 0.0691(18) 0.0078(12) 0.0184(13) 0.0062(10)
C4B 0.0274(13) 0.0453(15) 0.106(2) 0.0194(16) 0.0141(16) -0.0001(11)
C5B 0.0241(13) 0.0403(14) 0.116(3) -0.0250(15) 0.0093(16) -0.0002(11)
C6B 0.0320(14) 0.0518(16) 0.089(2) -0.0341(15) 0.0119(15) -0.0027(12)
C7B 0.0271(12) 0.0469(14) 0.0568(16) -0.0223(12) 0.0092(11) 0.0002(10)
N1B 0.0260(9) 0.0272(9) 0.0361(11) -0.0028(8) 0.0054(8) 0.0051(7)
C8B 0.0282(11) 0.0280(11) 0.0546(16) -0.0037(10) 0.0024(11) 0.0060(9)
C9B 0.054(4) 0.079(5) 0.081(3) -0.023(3) -0.034(3) 0.023(3)
C10B 0.039(2) 0.056(3) 0.084(4) -0.005(2) 0.025(2) 0.011(2)
C14B 0.0282(11) 0.0280(11) 0.0546(16) -0.0037(10) 0.0024(11) 0.0060(9)
C15B 0.054(4) 0.079(5) 0.081(3) -0.023(3) -0.034(3) 0.023(3)
C16B 0.039(2) 0.056(3) 0.084(4) -0.005(2) 0.025(2) 0.011(2)
N2B 0.0273(9) 0.0308(9) 0.0274(10) -0.0003(7) 0.0056(8) 0.0055(7)
C11B 0.0266(11) 0.0342(11) 0.0351(13) -0.0009(10) 0.0039(9) 0.0044(9)
C12B 0.0343(13) 0.0441(14) 0.0511(16) -0.0026(12) 0.0163(12) 0.0009(11)
C13B 0.0385(15) 0.074(2) 0.0368(15) -0.0003(14) -0.0029(12) 0.0017(14)
C20B 0.0439(14) 0.0195(9) 0.0431(14) 0.0074(9) 0.0182(11) 0.0052(9)
C21B 0.0382(13) 0.0296(11) 0.0406(14) 0.0144(10) 0.0154(11) 0.0089(9)
C22B 0.0437(14) 0.0326(11) 0.0354(13) 0.0120(10) 0.0164(11) 0.0053(10)
C23B 0.0383(13) 0.0309(11) 0.0475(15) 0.0117(10) 0.0208(11) 0.0041(10)
C24B 0.0381(13) 0.0278(11) 0.0469(15) 0.0074(10) 0.0127(11) -0.0024(9)
C25B 0.0655(19) 0.0251(11) 0.0562(18) 0.0000(11) 0.0265(15) 0.0052(11)
C26B 0.0434(15) 0.0521(16) 0.0566(18) 0.0255(14) 0.0159(13) 0.0174(13)
C27B 0.065(2) 0.0629(19) 0.0382(16) 0.0117(14) 0.0188(14) 0.0023(16)
C28B 0.0498(18) 0.0597(19) 0.074(2) 0.0155(16) 0.0386(17) 0.0065(14)
C29B 0.0493(17) 0.0444(15) 0.068(2) 0.0054(14) 0.0070(15) -0.0141(13)

loop_
_atom_type_symbol
_atom_type_description
_atom_type_scat_dispersion_real
_atom_type_scat_dispersion_imag
_atom_type_scat_source
C C 0.0033 0.0016 'International Tables Vol C Tables 4.2.6.8 and 6.1.1.4'
H H 0.0000 0.0000 'International Tables Vol C Tables 4.2.6.8 and 6.1.1.4'
N N 0.0061 0.0033 'International Tables Vol C Tables 4.2.6.8 and 6.1.1.4'
Ta Ta -0.7052 6.5227 'International Tables Vol C Tables 4.2.6.8 and 6.1.1.4'

loop_
_geom_angle_atom_site_label_1
_geom_angle_atom_site_label_2
_geom_angle_atom_site_label_3
_geom_angle
N1 Ta1 N2A 103.78(7)
N1 Ta1 N1A 101.96(7)
N2A Ta1 N1A 60.88(6)
N1 Ta1 C20A 95.02(8)
N2A Ta1 C20A 147.22(7)
N1A Ta1 C20A 140.79(7)
N1 Ta1 C24A 113.39(8)
N2A Ta1 C24A 142.62(8)
N1A Ta1 C24A 105.89(7)
C20A Ta1 C24A 35.15(8)
N1 Ta1 C21A 111.23(8)
N2A Ta1 C21A 112.57(7)
N1A Ta1 C21A 146.59(7)
C20A Ta1 C21A 34.71(8)
C24A Ta1 C21A 57.63(8)
N1 Ta1 C23A 147.47(8)
N2A Ta1 C23A 108.74(7)
N1A Ta1 C23A 93.45(7)
C20A Ta1 C23A 56.84(8)
C24A Ta1 C23A 34.16(8)
C21A Ta1 C23A 56.01(7)
N1 Ta1 C22A 144.88(7)
N2A Ta1 C22A 94.95(7)
N1A Ta1 C22A 113.12(7)
C20A Ta1 C22A 56.38(7)
C24A Ta1 C22A 56.11(7)
C21A Ta1 C22A 33.65(7)
C23A Ta1 C22A 32.74(7)
N2 Ta2 N2B 103.15(7)
N2 Ta2 N1B 108.25(7)
N2B Ta2 N1B 60.60(7)
N2 Ta2 C20B 92.24(8)
N2B Ta2 C20B 138.67(8)
N1B Ta2 C20B 148.47(8)
N2 Ta2 C21B 111.81(8)
N2B Ta2 C21B 104.12(8)
N1B Ta2 C21B 139.56(8)
C20B Ta2 C21B 35.15(9)
N2 Ta2 C24B 107.98(8)
N2B Ta2 C24B 148.09(8)
N1B Ta2 C24B 114.16(8)
C20B Ta2 C24B 34.75(8)
C21B Ta2 C24B 57.70(9)
N2 Ta2 C22B 145.94(8)
N2B Ta2 C22B 93.75(8)
N1B Ta2 C22B 105.81(8)
C20B Ta2 C22B 56.96(9)
C21B Ta2 C22B 34.47(8)
C24B Ta2 C22B 55.95(9)
N2 Ta2 C23B 141.47(8)
N2B Ta2 C23B 115.16(8)
N1B Ta2 C23B 94.44(8)
C20B Ta2 C23B 56.31(8)
C21B Ta2 C23B 56.21(8)
C24B Ta2 C23B 33.50(9)
C22B Ta2 C23B 32.64(9)
N2 N1 Ta1 175.93(15)
N1 N2 Ta2 171.47(14)
N1A C1A N2A 112.51(18)
N1A C1A C2A 122.86(18)
N2A C1A C2A 124.50(18)
C3A C2A C7A 119.0(2)
C3A C2A C1A 120.8(2)
C7A C2A C1A 120.2(2)
C2A C3A C4A 120.5(3)
C2A C3A H3A 119.8
C4A C3A H3A 119.8
C5A C4A C3A 120.1(3)
C5A C4A H4A 119.9
C3A C4A H4A 119.9
C6A C5A C4A 119.8(3)
C6A C5A H5A 120.1
C4A C5A H5A 120.1
C5A C6A C7A 120.9(3)
C5A C6A H6A 119.5
C7A C6A H6A 119.5
C2A C7A C6A 119.7(3)
C2A C7A H7A 120.2
C6A C7A H7A 120.2
C1A N1A C8A 120.93(18)
C1A N1A Ta1 89.71(12)
C8A N1A Ta1 134.78(15)
N1A C8A C10A 110.8(3)
N1A C8A C9A 109.9(2)
C10A C8A C9A 110.7(3)
N1A C8A H8A 108.5
C10A C8A H8A 108.5
C9A C8A H8A 108.5
C8A C9A H9A1 109.5
C8A C9A H9A2 109.5
H9A1 C9A H9A2 109.5
C8A C9A H9A3 109.5
H9A1 C9A H9A3 109.5
H9A2 C9A H9A3 109.5
C8A C10A H10A 109.5
C8A C10A H10B 109.5
H10A C10A H10B 109.5
C8A C10A H10C 109.5
H10A C10A H10C 109.5
H10B C10A H10C 109.5
H15A C15A H15B 109.5
H15A C15A H15C 109.5
H15B C15A H15C 109.5
H16A C16A H16B 109.5
H16A C16A H16C 109.5
H16B C16A H16C 109.5
C1A N2A C11A 121.65(18)
C1A N2A Ta1 89.95(12)
C11A N2A Ta1 134.26(14)
N2A C11A C12A 110.58(19)
N2A C11A C13A 110.11(19)
C12A C11A C13A 110.5(2)
N2A C11A H11A 108.5
C12A C11A H11A 108.5
C13A C11A H11A 108.5
C11A C12A H12A 109.5
C11A C12A H12B 109.5
H12A C12A H12B 109.5
C11A C12A H12C 109.5
H12A C12A H12C 109.5
H12B C12A H12C 109.5
C11A C13A H13A 109.5
C11A C13A H13B 109.5
H13A C13A H13B 109.5
C11A C13A H13C 109.5
H13A C13A H13C 109.5
H13B C13A H13C 109.5
C21A C20A C24A 107.9(2)
C21A C20A C25A 126.3(2)
C24A C20A C25A 125.6(2)
C21A C20A Ta1 74.71(12)
C24A C20A Ta1 72.99(12)
C25A C20A Ta1 121.20(16)
C20A C21A C22A 107.8(2)
C20A C21A C26A 126.0(2)
C22A C21A C26A 125.6(2)
C20A C21A Ta1 70.58(12)
C22A C21A Ta1 77.05(12)
C26A C21A Ta1 125.27(15)
C23A C22A C21A 108.4(2)
C23A C22A C27A 126.5(2)
C21A C22A C27A 124.9(2)
C23A C22A Ta1 72.64(12)
C21A C22A Ta1 69.30(12)
C27A C22A Ta1 128.08(15)
C22A C23A C24A 108.2(2)
C22A C23A C28A 125.5(2)
C24A C23A C28A 126.3(2)
C22A C23A Ta1 74.63(12)
C24A C23A Ta1 68.54(12)
C28A C23A Ta1 123.29(15)
C20A C24A C23A 107.64(19)
C20A C24A C29A 125.3(2)
C23A C24A C29A 126.4(2)
C20A C24A Ta1 71.86(12)
C23A C24A Ta1 77.29(12)
C29A C24A Ta1 123.88(16)
C20A C25A H25A 109.5
C20A C25A H25B 109.5
H25A C25A H25B 109.5
C20A C25A H25C 109.5
H25A C25A H25C 109.5
H25B C25A H25C 109.5
C21A C26A H26A 109.5
C21A C26A H26B 109.5
H26A C26A H26B 109.5
C21A C26A H26C 109.5
H26A C26A H26C 109.5
H26B C26A H26C 109.5
C22A C27A H27A 109.5
C22A C27A H27B 109.5
H27A C27A H27B 109.5
C22A C27A H27C 109.5
H27A C27A H27C 109.5
H27B C27A H27C 109.5
C23A C28A H28A 109.5
C23A C28A H28B 109.5
H28A C28A H28B 109.5
C23A C28A H28C 109.5
H28A C28A H28C 109.5
H28B C28A H28C 109.5
C24A C29A H29A 109.5
C24A C29A H29B 109.5
H29A C29A H29B 109.5
C24A C29A H29C 109.5
H29A C29A H29C 109.5
H29B C29A H29C 109.5
N1B C1B N2B 112.73(19)
N1B C1B C2B 124.8(2)
N2B C1B C2B 122.5(2)
C3B C2B C7B 120.2(2)
C3B C2B C1B 121.7(2)
C7B C2B C1B 118.1(2)
C2B C3B C4B 118.2(3)
C2B C3B H3B 120.9
C4B C3B H3B 120.9
C5B C4B C3B 119.0(3)
C5B C4B H4B 120.5
C3B C4B H4B 120.5
C6B C5B C4B 122.5(3)
C6B C5B H5B 118.7
C4B C5B H5B 118.7
C5B C6B C7B 118.8(3)
C5B C6B H6B 120.6
C7B C6B H6B 120.6
C6B C7B C2B 121.2(3)
C6B C7B H7B 119.4
C2B C7B H7B 119.4
C1B N1B C8B 122.60(19)
C1B N1B Ta2 92.24(13)
C8B N1B Ta2 140.72(16)
N1B C8B C10B 110.4(3)
N1B C8B C9B 109.8(3)
C10B C8B C9B 112.2(4)
N1B C8B H8B 108.1
C10B C8B H8B 108.1
C9B C8B H8B 108.1
C8B C9B H9B1 109.5
C8B C9B H9B2 109.5
H9B1 C9B H9B2 109.5
C8B C9B H9B3 109.5
H9B1 C9B H9B3 109.5
H9B2 C9B H9B3 109.5
H15D C15B H15E 109.5
H15D C15B H15F 109.5
H15E C15B H15F 109.5
H16D C16B H16E 109.5
H16D C16B H16F 109.5
H16E C16B H16F 109.5
C1B N2B C11B 121.72(19)
C1B N2B Ta2 92.24(14)
C11B N2B Ta2 139.00(14)
N2B C11B C12B 109.6(2)
N2B C11B C13B 110.5(2)
C12B C11B C13B 110.8(2)
N2B C11B H11B 108.6
C12B C11B H11B 108.6
C13B C11B H11B 108.6
C11B C12B H12D 109.5
C11B C12B H12E 109.5
H12D C12B H12E 109.5
C11B C12B H12F 109.5
H12D C12B H12F 109.5
H12E C12B H12F 109.5
C11B C13B H13D 109.5
C11B C13B H13E 109.5
H13D C13B H13E 109.5
C11B C13B H13F 109.5
H13D C13B H13F 109.5
H13E C13B H13F 109.5
C21B C20B C24B 108.1(2)
C21B C20B C25B 126.1(2)
C24B C20B C25B 125.8(3)
C21B C20B Ta2 72.71(13)
C24B C20B Ta2 75.10(13)
C25B C20B Ta2 119.85(16)
C20B C21B C22B 107.5(2)
C20B C21B C26B 125.4(2)
C22B C21B C26B 126.4(3)
C20B C21B Ta2 72.13(12)
C22B C21B Ta2 77.35(13)
C26B C21B Ta2 123.69(17)
C23B C22B C21B 107.9(2)
C23B C22B C27B 126.0(2)
C21B C22B C27B 126.2(3)
C23B C22B Ta2 74.64(14)
C21B C22B Ta2 68.19(12)
C27B C22B Ta2 123.97(18)
C22B C23B C24B 109.0(2)
C22B C23B C28B 125.5(3)
C24B C23B C28B 125.3(3)
C22B C23B Ta2 72.72(13)
C24B C23B Ta2 69.86(13)
C28B C23B Ta2 127.66(18)
C23B C24B C20B 107.5(2)
C23B C24B C29B 127.0(3)
C20B C24B C29B 124.9(3)
C23B C24B Ta2 76.64(14)
C20B C24B Ta2 70.15(13)
C29B C24B Ta2 125.46(18)
C20B C25B H25D 109.5
C20B C25B H25E 109.5
H25D C25B H25E 109.5
C20B C25B H25F 109.5
H25D C25B H25F 109.5
H25E C25B H25F 109.5
C21B C26B H26D 109.5
C21B C26B H26E 109.5
H26D C26B H26E 109.5
C21B C26B H26F 109.5
H26D C26B H26F 109.5
H26E C26B H26F 109.5
C22B C27B H27D 109.5
C22B C27B H27E 109.5
H27D C27B H27E 109.5
C22B C27B H27F 109.5
H27D C27B H27F 109.5
H27E C27B H27F 109.5
C23B C28B H28D 109.5
C23B C28B H28E 109.5
H28D C28B H28E 109.5
C23B C28B H28F 109.5
H28D C28B H28F 109.5
H28E C28B H28F 109.5
C24B C29B H29D 109.5
C24B C29B H29E 109.5
H29D C29B H29E 109.5
C24B C29B H29F 109.5
H29D C29B H29F 109.5
H29E C29B H29F 109.5

loop_
_geom_bond_atom_site_label_1
_geom_bond_atom_site_label_2
_geom_bond_distance
Ta1 N1 1.8111(18)
Ta1 N2A 2.1894(18)
Ta1 N1A 2.1959(18)
Ta1 C20A 2.358(2)
Ta1 C24A 2.373(2)
Ta1 C21A 2.412(2)
Ta1 C23A 2.487(2)
Ta1 C22A 2.513(2)
Ta2 N2 1.8152(18)
Ta2 N2B 2.1940(19)
Ta2 N1B 2.1950(18)
Ta2 C20B 2.352(2)
Ta2 C21B 2.360(2)
Ta2 C24B 2.417(2)
Ta2 C22B 2.480(2)
Ta2 C23B 2.505(2)
N1 N2 1.308(2)
C1A N1A 1.335(3)
C1A N2A 1.337(3)
C1A C2A 1.499(3)
C2A C3A 1.381(3)
C2A C7A 1.385(3)
C3A C4A 1.392(4)
C3A H3A 0.9500
C4A C5A 1.367(4)
C4A H4A 0.9500
C5A C6A 1.364(5)
C5A H5A 0.9500
C6A C7A 1.392(4)
C6A H6A 0.9500
C7A H7A 0.9500
N1A C8A 1.473(3)
C8A C10A 1.500(5)
C8A C9A 1.554(6)
C8A H8A 1.0000
C9A H9A1 0.9800
C9A H9A2 0.9800
C9A H9A3 0.9800
C10A H10A 0.9800
C10A H10B 0.9800
C10A H10C 0.9800
C15A H15A 0.9800
C15A H15B 0.9800
C15A H15C 0.9800
C16A H16A 0.9800
C16A H16B 0.9800
C16A H16C 0.9800
N2A C11A 1.470(3)
C11A C12A 1.520(3)
C11A C13A 1.521(3)
C11A H11A 1.0000
C12A H12A 0.9800
C12A H12B 0.9800
C12A H12C 0.9800
C13A H13A 0.9800
C13A H13B 0.9800
C13A H13C 0.9800
C20A C21A 1.424(3)
C20A C24A 1.429(3)
C20A C25A 1.503(3)
C21A C22A 1.429(3)
C21A C26A 1.504(3)
C22A C23A 1.409(3)
C22A C27A 1.500(3)
C23A C24A 1.432(3)
C23A C28A 1.507(3)
C24A C29A 1.505(3)
C25A H25A 0.9800
C25A H25B 0.9800
C25A H25C 0.9800
C26A H26A 0.9800
C26A H26B 0.9800
C26A H26C 0.9800
C27A H27A 0.9800
C27A H27B 0.9800
C27A H27C 0.9800
C28A H28A 0.9800
C28A H28B 0.9800
C28A H28C 0.9800
C29A H29A 0.9800
C29A H29B 0.9800
C29A H29C 0.9800
C1B N1B 1.329(3)
C1B N2B 1.331(3)
C1B C2B 1.496(3)
C2B C3B 1.379(4)
C2B C7B 1.400(4)
C3B C4B 1.429(4)
C3B H3B 0.9500
C4B C5B 1.383(5)
C4B H4B 0.9500
C5B C6B 1.353(5)
C5B H5B 0.9500
C6B C7B 1.373(4)
C6B H6B 0.9500
C7B H7B 0.9500
N1B C8B 1.459(3)
C8B C10B 1.521(6)
C8B C9B 1.538(7)
C8B H8B 1.0000
C9B H9B1 0.9800
C9B H9B2 0.9800
C9B H9B3 0.9800
C10B H10D 0.9800
C10B H10E 0.9800
C10B H10F 0.9800
C15B H15D 0.9800
C15B H15E 0.9800
C15B H15F 0.9800
C16B H16D 0.9800
C16B H16E 0.9800
C16B H16F 0.9800
N2B C11B 1.466(3)
C11B C12B 1.519(3)
C11B C13B 1.528(4)
C11B H11B 1.0000
C12B H12D 0.9800
C12B H12E 0.9800
C12B H12F 0.9800
C13B H13D 0.9800
C13B H13E 0.9800
C13B H13F 0.9800
C20B C21B 1.423(4)
C20B C24B 1.425(4)
C20B C25B 1.502(4)
C21B C22B 1.439(3)
C21B C26B 1.501(4)
C22B C23B 1.401(4)
C22B C27B 1.501(4)
C23B C24B 1.421(4)
C23B C28B 1.506(4)
C24B C29B 1.504(4)
C25B H25D 0.9800
C25B H25E 0.9800
C25B H25F 0.9800
C26B H26D 0.9800
C26B H26E 0.9800
C26B H26F 0.9800
C27B H27D 0.9800
C27B H27E 0.9800
C27B H27F 0.9800
C28B H28D 0.9800
C28B H28E 0.9800
C28B H28F 0.9800
C29B H29D 0.9800
C29B H29E 0.9800
C29B H29F 0.9800

loop_
_geom_torsion_atom_site_label_1
_geom_torsion_atom_site_label_2
_geom_torsion_atom_site_label_3
_geom_torsion_atom_site_label_4
_geom_torsion
N1A C1A C2A C3A 78.9(3)
N2A C1A C2A C3A -105.6(3)
N1A C1A C2A C7A -98.2(3)
N2A C1A C2A C7A 77.2(3)
C7A C2A C3A C4A -0.7(4)
C1A C2A C3A C4A -177.9(2)
C2A C3A C4A C5A 0.7(4)
C3A C4A C5A C6A -0.2(5)
C4A C5A C6A C7A -0.3(5)
C3A C2A C7A C6A 0.2(4)
C1A C2A C7A C6A 177.4(2)
C5A C6A C7A C2A 0.3(5)
N2A C1A N1A C8A -169.69(19)
C2A C1A N1A C8A 6.2(3)
N2A C1A N1A Ta1 -24.79(18)
C2A C1A N1A Ta1 151.14(18)
N1 Ta1 N1A C1A -83.54(13)
N2A Ta1 N1A C1A 15.71(12)
C20A Ta1 N1A C1A 162.81(12)
C24A Ta1 N1A C1A 157.63(12)
C21A Ta1 N1A C1A 103.03(16)
C23A Ta1 N1A C1A 125.27(13)
C22A Ta1 N1A C1A 98.21(13)
N1 Ta1 N1A C8A 52.4(2)
N2A Ta1 N1A C8A 151.7(2)
C20A Ta1 N1A C8A -61.2(2)
C24A Ta1 N1A C8A -66.4(2)
C21A Ta1 N1A C8A -121.0(2)
C23A Ta1 N1A C8A -98.8(2)
C22A Ta1 N1A C8A -125.81(19)
C1A N1A C8A C10A -130.5(4)
Ta1 N1A C8A C10A 103.6(4)
C1A N1A C8A C9A 106.9(3)
Ta1 N1A C8A C9A -19.0(4)
N1A C1A N2A C11A 169.89(19)
C2A C1A N2A C11A -6.0(3)
N1A C1A N2A Ta1 24.87(18)
C2A C1A N2A Ta1 -150.98(19)
N1 Ta1 N2A C1A 80.48(13)
N1A Ta1 N2A C1A -15.69(12)
C20A Ta1 N2A C1A -156.33(14)
C24A Ta1 N2A C1A -93.41(16)
C21A Ta1 N2A C1A -159.14(12)
C23A Ta1 N2A C1A -99.02(13)
C22A Ta1 N2A C1A -129.46(13)
N1 Ta1 N2A C11A -56.6(2)
N1A Ta1 N2A C11A -152.7(2)
C20A Ta1 N2A C11A 66.6(3)
C24A Ta1 N2A C11A 129.5(2)
C21A Ta1 N2A C11A 63.8(2)
C23A Ta1 N2A C11A 123.93(19)
C22A Ta1 N2A C11A 93.5(2)
C1A N2A C11A C12A -100.7(2)
Ta1 N2A C11A C12A 26.1(3)
C1A N2A C11A C13A 136.8(2)
Ta1 N2A C11A C13A -96.3(2)
N1 Ta1 C20A C21A 120.77(13)
N2A Ta1 C20A C21A -4.5(2)
N1A Ta1 C20A C21A -123.33(14)
C24A Ta1 C20A C21A -114.66(19)
C23A Ta1 C20A C21A -76.74(14)
C22A Ta1 C20A C21A -37.29(12)
N1 Ta1 C20A C24A -124.57(14)
N2A Ta1 C20A C24A 110.12(16)
N1A Ta1 C20A C24A -8.67(19)
C21A Ta1 C20A C24A 114.66(19)
C23A Ta1 C20A C24A 37.92(13)
C22A Ta1 C20A C24A 77.37(14)
N1 Ta1 C20A C25A -2.7(2)
N2A Ta1 C20A C25A -128.1(2)
N1A Ta1 C20A C25A 113.1(2)
C24A Ta1 C20A C25A 121.8(3)
C21A Ta1 C20A C25A -123.5(3)
C23A Ta1 C20A C25A 159.7(2)
C22A Ta1 C20A C25A -160.8(2)
C24A C20A C21A C22A 2.7(2)
C25A C20A C21A C22A -173.5(2)
Ta1 C20A C21A C22A 68.72(15)
C24A C20A C21A C26A 174.0(2)
C25A C20A C21A C26A -2.3(4)
Ta1 C20A C21A C26A -120.0(2)
C24A C20A C21A Ta1 -65.98(15)
C25A C20A C21A Ta1 117.7(2)
N1 Ta1 C21A C20A -66.67(14)
N2A Ta1 C21A C20A 177.34(13)
N1A Ta1 C21A C20A 106.43(16)
C24A Ta1 C21A C20A 38.27(13)
C23A Ta1 C21A C20A 79.32(14)
C22A Ta1 C21A C20A 114.44(19)
N1 Ta1 C21A C22A 178.89(12)
N2A Ta1 C21A C22A 62.90(14)
N1A Ta1 C21A C22A -8.0(2)
C20A Ta1 C21A C22A -114.44(19)
C24A Ta1 C21A C22A -76.17(14)
C23A Ta1 C21A C22A -35.12(12)
N1 Ta1 C21A C26A 54.2(2)
N2A Ta1 C21A C26A -61.8(2)
N1A Ta1 C21A C26A -132.69(19)
C20A Ta1 C21A C26A 120.9(3)
C24A Ta1 C21A C26A 159.2(2)
C23A Ta1 C21A C26A -159.8(2)
C22A Ta1 C21A C26A -124.7(3)
C20A C21A C22A C23A -1.9(2)
C26A C21A C22A C23A -173.2(2)
Ta1 C21A C22A C23A 62.51(15)
C20A C21A C22A C27A 172.9(2)
C26A C21A C22A C27A 1.6(3)
Ta1 C21A C22A C27A -122.7(2)
C20A C21A C22A Ta1 -64.39(14)
C26A C21A C22A Ta1 124.3(2)
N1 Ta1 C22A C23A -119.91(16)
N2A Ta1 C22A C23A 117.49(13)
N1A Ta1 C22A C23A 57.11(14)
C20A Ta1 C22A C23A -79.60(14)
C24A Ta1 C22A C23A -37.02(13)
C21A Ta1 C22A C23A -118.11(19)
N1 Ta1 C22A C21A -1.8(2)
N2A Ta1 C22A C21A -124.40(13)
N1A Ta1 C22A C21A 175.21(12)
C20A Ta1 C22A C21A 38.50(13)
C24A Ta1 C22A C21A 81.09(14)
C23A Ta1 C22A C21A 118.11(19)
N1 Ta1 C22A C27A 117.0(2)
N2A Ta1 C22A C27A -5.6(2)
N1A Ta1 C22A C27A -66.0(2)
C20A Ta1 C22A C27A 157.3(2)
C24A Ta1 C22A C27A -160.1(2)
C21A Ta1 C22A C27A 118.8(3)
C23A Ta1 C22A C27A -123.1(3)
C21A C22A C23A C24A 0.3(2)
C27A C22A C23A C24A -174.4(2)
Ta1 C22A C23A C24A 60.68(14)
C21A C22A C23A C28A 179.4(2)
C27A C22A C23A C28A 4.7(4)
Ta1 C22A C23A C28A -120.2(2)
C21A C22A C23A Ta1 -60.39(15)
C27A C22A C23A Ta1 124.9(2)
N1 Ta1 C23A C22A 111.95(17)
N2A Ta1 C23A C22A -68.94(14)
N1A Ta1 C23A C22A -129.32(13)
C20A Ta1 C23A C22A 78.07(14)
C24A Ta1 C23A C22A 117.13(19)
C21A Ta1 C23A C22A 36.12(13)
N1 Ta1 C23A C24A -5.2(2)
N2A Ta1 C23A C24A 173.93(12)
N1A Ta1 C23A C24A 113.55(13)
C20A Ta1 C23A C24A -39.06(13)
C21A Ta1 C23A C24A -81.00(14)
C22A Ta1 C23A C24A -117.13(19)
N1 Ta1 C23A C28A -125.4(2)
N2A Ta1 C23A C28A 53.7(2)
N1A Ta1 C23A C28A -6.7(2)
C20A Ta1 C23A C28A -159.3(2)
C24A Ta1 C23A C28A -120.2(3)
C21A Ta1 C23A C28A 158.7(2)
C22A Ta1 C23A C28A 122.6(3)
C21A C20A C24A C23A -2.6(2)
C25A C20A C24A C23A 173.7(2)
Ta1 C20A C24A C23A -69.69(15)
C21A C20A C24A C29A -173.7(2)
C25A C20A C24A C29A 2.6(4)
Ta1 C20A C24A C29A 119.1(2)
C21A C20A C24A Ta1 67.12(15)
C25A C20A C24A Ta1 -116.6(2)
C22A C23A C24A C20A 1.4(2)
C28A C23A C24A C20A -177.7(2)
Ta1 C23A C24A C20A 66.01(14)
C22A C23A C24A C29A 172.5(2)
C28A C23A C24A C29A -6.7(4)
Ta1 C23A C24A C29A -122.9(2)
C22A C23A C24A Ta1 -64.59(15)
C28A C23A C24A Ta1 116.3(2)
N1 Ta1 C24A C20A 63.35(15)
N2A Ta1 C24A C20A -123.12(14)
N1A Ta1 C24A C20A 174.32(13)
C21A Ta1 C24A C20A -37.78(13)
C23A Ta1 C24A C20A -113.62(19)
C22A Ta1 C24A C20A -78.19(14)
N1 Ta1 C24A C23A 176.97(12)
N2A Ta1 C24A C23A -9.50(19)
N1A Ta1 C24A C23A -72.06(14)
C20A Ta1 C24A C23A 113.62(19)
C21A Ta1 C24A C23A 75.84(14)
C22A Ta1 C24A C23A 35.43(12)
N1 Ta1 C24A C29A -57.5(2)
N2A Ta1 C24A C29A 116.1(2)
N1A Ta1 C24A C29A 53.5(2)
C20A Ta1 C24A C29A -120.8(3)
C21A Ta1 C24A C29A -158.6(3)
C23A Ta1 C24A C29A 125.6(3)
C22A Ta1 C24A C29A 161.0(3)
N1B C1B C2B C3B -84.6(3)
N2B C1B C2B C3B 93.9(3)
N1B C1B C2B C7B 98.1(3)
N2B C1B C2B C7B -83.4(3)
C7B C2B C3B C4B -0.5(4)
C1B C2B C3B C4B -177.8(2)
C2B C3B C4B C5B -0.7(4)
C3B C4B C5B C6B 1.2(4)
C4B C5B C6B C7B -0.4(4)
C5B C6B C7B C2B -0.9(4)
C3B C2B C7B C6B 1.3(4)
C1B C2B C7B C6B 178.7(2)
N2B C1B N1B C8B -174.8(2)
C2B C1B N1B C8B 3.8(4)
N2B C1B N1B Ta2 -14.00(19)
C2B C1B N1B Ta2 164.6(2)
N2 Ta2 N1B C1B -86.18(14)
N2B Ta2 N1B C1B 8.94(13)
C20B Ta2 N1B C1B 145.80(16)
C21B Ta2 N1B C1B 85.66(18)
C24B Ta2 N1B C1B 153.54(14)
C22B Ta2 N1B C1B 94.26(15)
C23B Ta2 N1B C1B 125.41(14)
N2 Ta2 N1B C8B 67.9(3)
N2B Ta2 N1B C8B 163.0(3)
C20B Ta2 N1B C8B -60.1(3)
C21B Ta2 N1B C8B -120.3(3)
C24B Ta2 N1B C8B -52.4(3)
C22B Ta2 N1B C8B -111.7(3)
C23B Ta2 N1B C8B -80.5(3)
C1B N1B C8B C10B -95.8(4)
Ta2 N1B C8B C10B 115.5(4)
C1B N1B C8B C9B 140.1(4)
Ta2 N1B C8B C9B -8.7(5)
N1B C1B N2B C11B 169.8(2)
C2B C1B N2B C11B -8.9(3)
N1B C1B N2B Ta2 14.01(19)
C2B C1B N2B Ta2 -164.7(2)
N2 Ta2 N2B C1B 94.80(14)
N1B Ta2 N2B C1B -8.93(13)
C20B Ta2 N2B C1B -156.14(13)
C21B Ta2 N2B C1B -148.32(13)
C24B Ta2 N2B C1B -98.00(18)
C22B Ta2 N2B C1B -114.98(14)
C23B Ta2 N2B C1B -89.34(14)
N2 Ta2 N2B C11B -53.1(2)
N1B Ta2 N2B C11B -156.8(3)
C20B Ta2 N2B C11B 56.0(3)
C21B Ta2 N2B C11B 63.8(2)
C24B Ta2 N2B C11B 114.1(2)
C22B Ta2 N2B C11B 97.1(2)
C23B Ta2 N2B C11B 122.8(2)
C1B N2B C11B C12B -126.0(2)
Ta2 N2B C11B C12B 15.4(3)
C1B N2B C11B C13B 111.6(3)
Ta2 N2B C11B C13B -107.1(3)
N2 Ta2 C20B C21B 126.17(14)
N2B Ta2 C20B C21B 13.3(2)
N1B Ta2 C20B C21B -102.32(19)
C24B Ta2 C20B C21B -114.8(2)
C22B Ta2 C20B C21B -38.32(14)
C23B Ta2 C20B C21B -77.64(15)
N2 Ta2 C20B C24B -119.07(16)
N2B Ta2 C20B C24B 128.03(16)
N1B Ta2 C20B C24B 12.4(2)
C21B Ta2 C20B C24B 114.8(2)
C22B Ta2 C20B C24B 76.45(16)
C23B Ta2 C20B C24B 37.13(15)
N2 Ta2 C20B C25B 4.0(2)
N2B Ta2 C20B C25B -108.9(2)
N1B Ta2 C20B C25B 135.5(2)
C21B Ta2 C20B C25B -122.2(3)
C24B Ta2 C20B C25B 123.0(3)
C22B Ta2 C20B C25B -160.5(3)
C23B Ta2 C20B C25B 160.2(3)
C24B C20B C21B C22B 2.6(2)
C25B C20B C21B C22B -175.3(2)
Ta2 C20B C21B C22B 69.96(16)
C24B C20B C21B C26B 173.6(2)
C25B C20B C21B C26B -4.4(4)
Ta2 C20B C21B C26B -119.1(2)
C24B C20B C21B Ta2 -67.37(15)
C25B C20B C21B Ta2 114.7(2)
N2 Ta2 C21B C20B -60.32(16)
N2B Ta2 C21B C20B -171.01(14)
N1B Ta2 C21B C20B 128.02(15)
C24B Ta2 C21B C20B 37.75(14)
C22B Ta2 C21B C20B 113.3(2)
C23B Ta2 C21B C20B 77.93(16)
N2 Ta2 C21B C22B -173.62(15)
N2B Ta2 C21B C22B 75.69(16)
N1B Ta2 C21B C22B 14.7(2)
C20B Ta2 C21B C22B -113.3(2)
C24B Ta2 C21B C22B -75.54(16)
C23B Ta2 C21B C22B -35.36(15)
N2 Ta2 C21B C26B 60.8(2)
N2B Ta2 C21B C26B -49.9(2)
N1B Ta2 C21B C26B -110.8(2)
C20B Ta2 C21B C26B 121.1(3)
C24B Ta2 C21B C26B 158.9(3)
C22B Ta2 C21B C26B -125.6(3)
C23B Ta2 C21B C26B -160.9(3)
C20B C21B C22B C23B -1.8(3)
C26B C21B C22B C23B -172.6(2)
Ta2 C21B C22B C23B 64.62(17)
C20B C21B C22B C27B 176.7(2)
C26B C21B C22B C27B 5.8(4)
Ta2 C21B C22B C27B -116.9(2)
C20B C21B C22B Ta2 -66.41(15)
C26B C21B C22B Ta2 122.7(3)
N2 Ta2 C22B C23B -106.29(18)
N2B Ta2 C22B C23B 133.44(15)
N1B Ta2 C22B C23B 72.96(16)
C20B Ta2 C22B C23B -77.79(16)
C21B Ta2 C22B C23B -116.9(2)
C24B Ta2 C22B C23B -35.82(14)
N2 Ta2 C22B C21B 10.6(2)
N2B Ta2 C22B C21B -109.66(16)
N1B Ta2 C22B C21B -170.13(15)
C20B Ta2 C22B C21B 39.11(15)
C24B Ta2 C22B C21B 81.08(17)
C23B Ta2 C22B C21B 116.9(2)
N2 Ta2 C22B C27B 130.4(2)
N2B Ta2 C22B C27B 10.1(2)
N1B Ta2 C22B C27B -50.4(2)
C20B Ta2 C22B C27B 158.9(3)
C21B Ta2 C22B C27B 119.8(3)
C24B Ta2 C22B C27B -159.1(3)
C23B Ta2 C22B C27B -123.3(3)
C21B C22B C23B C24B 0.3(3)
C27B C22B C23B C24B -178.2(2)
Ta2 C22B C23B C24B 60.74(16)
C21B C22B C23B C28B 175.2(2)
C27B C22B C23B C28B -3.2(4)
Ta2 C22B C23B C28B -124.3(3)
C21B C22B C23B Ta2 -60.44(16)
C27B C22B C23B Ta2 121.1(3)
N2 Ta2 C23B C22B 120.33(17)
N2B Ta2 C23B C22B -53.17(16)
N1B Ta2 C23B C22B -112.67(15)
C20B Ta2 C23B C22B 79.98(16)
C21B Ta2 C23B C22B 37.39(15)
C24B Ta2 C23B C22B 118.5(2)
N2 Ta2 C23B C24B 1.8(2)
N2B Ta2 C23B C24B -171.71(14)
N1B Ta2 C23B C24B 128.79(15)
C20B Ta2 C23B C24B -38.56(15)
C21B Ta2 C23B C24B -81.15(16)
C22B Ta2 C23B C24B -118.5(2)
N2 Ta2 C23B C28B -117.8(3)
N2B Ta2 C23B C28B 68.7(3)
N1B Ta2 C23B C28B 9.2(3)
C20B Ta2 C23B C28B -158.2(3)
C21B Ta2 C23B C28B 159.2(3)
C24B Ta2 C23B C28B -119.6(3)
C22B Ta2 C23B C28B 121.8(3)
C22B C23B C24B C20B 1.3(3)
C28B C23B C24B C20B -173.6(2)
Ta2 C23B C24B C20B 63.84(15)
C22B C23B C24B C29B 172.9(2)
C28B C23B C24B C29B -2.1(4)
Ta2 C23B C24B C29B -124.6(3)
C22B C23B C24B Ta2 -62.53(17)
C28B C23B C24B Ta2 122.5(2)
C21B C20B C24B C23B -2.4(3)
C25B C20B C24B C23B 175.5(2)
Ta2 C20B C24B C23B -68.19(16)
C21B C20B C24B C29B -174.2(2)
C25B C20B C24B C29B 3.7(4)
Ta2 C20B C24B C29B 120.0(2)
C21B C20B C24B Ta2 65.78(15)
C25B C20B C24B Ta2 -116.3(2)
N2 Ta2 C24B C23B -178.83(14)
N2B Ta2 C24B C23B 14.3(2)
N1B Ta2 C24B C23B -58.40(16)
C20B Ta2 C24B C23B 114.5(2)
C21B Ta2 C24B C23B 76.29(16)
C22B Ta2 C24B C23B 34.88(14)
N2 Ta2 C24B C20B 66.67(16)
N2B Ta2 C24B C20B -100.21(19)
N1B Ta2 C24B C20B -172.90(14)
C21B Ta2 C24B C20B -38.21(15)
C22B Ta2 C24B C20B -79.62(16)
C23B Ta2 C24B C20B -114.5(2)
N2 Ta2 C24B C29B -52.7(3)
N2B Ta2 C24B C29B 140.5(2)
N1B Ta2 C24B C29B 67.8(3)
C20B Ta2 C24B C29B -119.3(3)
C21B Ta2 C24B C29B -157.5(3)
C22B Ta2 C24B C29B 161.1(3)
C23B Ta2 C24B C29B 126.2(3)
